data_4089490
loop_
_publ_author_name
'Liu, Qing-Xiang'
'Yao, Zhao-Quan'
'Zhao, Xiao-Jun'
'Zhao, Zhi-Xiang'
'Wang, Xiu-Guang'

_publ_section_title
;
 NHC Metal (Silver, Mercury, and Nickel) Complexes Based on
 Quinoxaline--Dibenzimidazolium Salts: Synthesis, Structural Studies, and
 Fluorescent Chemosensors for Cu2+by Charge Transfer
;
_journal_issue 12
_journal_name_full Organometallics
_journal_page_first 3493
_journal_paper_doi 10.1021/om400277z
_journal_volume 32
_journal_year 2013
_chemical_formula_sum 'C68 H96 F12 Hg2 N12 O11 P2'
_chemical_formula_weight 1948.69
_space_group_IT_number 2
_space_group_name_Hall '-P 1'
_space_group_name_H-M_alt 'P -1'
_symmetry_cell_setting triclinic
_symmetry_space_group_name_H-M 'P -1'
_atom_sites_solution_hydrogens geom
_atom_sites_solution_primary direct
_atom_sites_solution_secondary difmap
_audit_creation_method SHELXL-97
_cell_angle_alpha 87.285(2)
_cell_angle_beta 72.104(2)
_cell_angle_gamma 68.949(2)
_cell_formula_units_Z 1
_cell_length_a 13.0770(14)
_cell_length_b 13.8243(15)
_cell_length_c 14.1915(15)
_cell_measurement_reflns_used 8153
_cell_measurement_temperature 173(2)
_cell_measurement_theta_max 28.02
_cell_measurement_theta_min 2.65
_cell_volume 2272.7(4)
_computing_cell_refinement 'Bruker SAINT'
_computing_data_collection 'Bruker APEX2'
_computing_data_reduction 'Bruker SAINT'
_computing_molecular_graphics 'Bruker SHELXTL'
_computing_publication_material 'Bruker SHELXTL'
_computing_structure_refinement 'SHELXL-97 (Sheldrick, 1997)'
_computing_structure_solution 'SHELXS-97 (Sheldrick, 1990)'
_diffrn_ambient_temperature 173(2)
_diffrn_measured_fraction_theta_full 0.983
_diffrn_measured_fraction_theta_max 0.983
_diffrn_measurement_device_type 'Bruker APEX-II CCD'
_diffrn_measurement_method '\f and \w scans'
_diffrn_radiation_monochromator graphite
_diffrn_radiation_source 'fine-focus sealed tube'
_diffrn_radiation_type MoK\a
_diffrn_radiation_wavelength 0.71073
_diffrn_reflns_av_R_equivalents 0.0180
_diffrn_reflns_av_sigmaI/netI 0.0347
_diffrn_reflns_limit_h_max 15
_diffrn_reflns_limit_h_min -15
_diffrn_reflns_limit_k_max 16
_diffrn_reflns_limit_k_min -15
_diffrn_reflns_limit_l_max 16
_diffrn_reflns_limit_l_min -16
_diffrn_reflns_number 11368
_diffrn_reflns_theta_full 25.01
_diffrn_reflns_theta_max 25.01
_diffrn_reflns_theta_min 1.89
_diffrn_standards_number 0
_exptl_absorpt_coefficient_mu 3.488
_exptl_absorpt_correction_T_max 0.6599
_exptl_absorpt_correction_T_min 0.6227
_exptl_absorpt_correction_type multi-scan
_exptl_absorpt_process_details SADABS
_exptl_crystal_colour YELLOW
_exptl_crystal_density_diffrn 1.424
_exptl_crystal_density_meas ?
_exptl_crystal_density_method 'not measured'
_exptl_crystal_description BLOCK
_exptl_crystal_F_000 974
_exptl_crystal_size_max 0.15
_exptl_crystal_size_mid 0.14
_exptl_crystal_size_min 0.13
_platon_squeeze_details ' ?'
_refine_diff_density_max 1.360
_refine_diff_density_min -0.862
_refine_diff_density_rms '0.107 Complex 2c'
_refine_ls_extinction_method none
_refine_ls_goodness_of_fit_ref 1.064
_refine_ls_hydrogen_treatment constr
_refine_ls_matrix_type full
_refine_ls_number_parameters 501
_refine_ls_number_reflns 7881
_refine_ls_number_restraints 30
_refine_ls_restrained_S_all 1.066
_refine_ls_R_factor_all 0.0393
_refine_ls_R_factor_gt 0.0349
_refine_ls_shift/su_max 0.001
_refine_ls_shift/su_mean 0.000
_refine_ls_structure_factor_coef Fsqd
_refine_ls_weighting_details 'calc w=1/[\s^2^(Fo^2^)+(0.0703P)^2^+0.0000P] where P=(Fo^2^+2Fc^2^)/3'
_refine_ls_weighting_scheme calc
_refine_ls_wR_factor_gt 0.0966
_refine_ls_wR_factor_ref 0.0987
_reflns_number_gt 7129
_reflns_number_total 7881
_reflns_threshold_expression >2sigma(I)
_cod_data_source_file om400277z_si_002.cif
_cod_data_source_block n111111c
_cod_depositor_comments
;
The following automatic conversions were performed:

data item '_exptl_absorpt_correction_type' value 'MULTI-SCAN' was
changed to 'multi-scan' in accordance with the
/home/saulius/struct/COD-crude-data/automatic-downloads/DataCite-retrospective/ACS/depositions/lib/dictionaries/cif_core.dic
dictionary named 'cif_core.dic' version 2.4.2 last updated on
2011-04-26.

data item '_symmetry_cell_setting' value 'Triclinic' was changed to
'triclinic' in accordance with the
/home/saulius/struct/COD-crude-data/automatic-downloads/DataCite-retrospective/ACS/depositions/lib/dictionaries/cif_core.dic
dictionary named 'cif_core.dic' version 2.4.2 last updated on
2011-04-26.

data item '_exptl_crystal_density_meas' value 'NONE' was changed to
'?' -- the value is perceived as not measured.

Automatic conversion script
Id: cif_fix_values 6909 2019-04-08 15:41:33Z antanas 
;
_cod_original_sg_symbol_H-M P-1
_cod_database_code 4089490

loop_
_symmetry_equiv_pos_as_xyz
'x, y, z'
'-x, -y, -z'

loop_
_atom_site_label
_atom_site_type_symbol
_atom_site_fract_x
_atom_site_fract_y
_atom_site_fract_z
_atom_site_U_iso_or_equiv
_atom_site_adp_type
_atom_site_occupancy
_atom_site_symmetry_multiplicity
_atom_site_calc_flag
_atom_site_refinement_flags
_atom_site_disorder_assembly
_atom_site_disorder_group
Hg1 Hg 0.487734(14) -0.168662(12) 0.333598(11) 0.03272(8) Uani 1 1 d . . .
P1 P 0.6878(2) 0.62681(16) 0.7565(2) 0.0954(8) Uani 1 1 d . . .
F1 F 0.6361(10) 0.6167(5) 0.6811(8) 0.224(5) Uani 1 1 d . . .
F2 F 0.5686(9) 0.6974(6) 0.8229(8) 0.244(6) Uani 1 1 d . . .
F3 F 0.6745(10) 0.5229(5) 0.7939(8) 0.199(4) Uani 1 1 d . . .
F4 F 0.7006(5) 0.7348(5) 0.7195(5) 0.135(2) Uani 1 1 d . . .
F5 F 0.7278(11) 0.6369(5) 0.8386(9) 0.257(7) Uani 1 1 d . . .
F6 F 0.8075(13) 0.5600(10) 0.6918(9) 0.330(9) Uani 1 1 d . . .
O1 O 0.3677(3) 0.0001(2) 0.4507(2) 0.0362(7) Uani 1 1 d . . .
O2 O 0.2787(3) -0.0398(3) 0.3555(2) 0.0424(8) Uani 1 1 d . . .
N1 N 0.5926(4) -0.1606(3) 0.1079(3) 0.0377(9) Uani 1 1 d D . .
N2 N 0.5666(3) -0.0162(3) 0.1859(3) 0.0334(8) Uani 1 1 d . . .
N3 N 0.7574(4) -0.0167(3) 0.2208(3) 0.0421(10) Uani 1 1 d . A .
N4 N 0.7532(3) 0.1188(3) 0.3657(3) 0.0376(9) Uani 1 1 d . . .
N5 N 0.5658(4) 0.2735(3) 0.4672(3) 0.0385(9) Uani 1 1 d . A .
N6 N 0.5990(4) 0.3443(3) 0.5822(3) 0.0374(9) Uani 1 1 d . A .
C1 C 0.6102(4) -0.0057(4) 0.0836(4) 0.0369(11) Uani 1 1 d . A .
C2 C 0.6251(4) -0.0969(4) 0.0345(3) 0.0355(10) Uani 1 1 d . A .
C3 C 0.6646(5) -0.1114(5) -0.0685(4) 0.0461(12) Uani 1 1 d . . .
H3 H 0.6756 -0.1740 -0.1018 0.055 Uiso 1 1 calc R A .
C4 C 0.6870(5) -0.0300(5) -0.1198(4) 0.0483(13) Uani 1 1 d . A .
H4 H 0.7146 -0.0372 -0.1903 0.058 Uiso 1 1 calc R . .
C5 C 0.6703(5) 0.0616(5) -0.0714(4) 0.0504(13) Uani 1 1 d . . .
H5 H 0.6853 0.1160 -0.1099 0.061 Uiso 1 1 calc R A .
C6 C 0.6321(5) 0.0770(4) 0.0327(4) 0.0452(12) Uani 1 1 d . A .
H6 H 0.6219 0.1395 0.0659 0.054 Uiso 1 1 calc R . .
C7 C 0.5571(4) -0.1108(3) 0.2001(3) 0.0306(9) Uani 1 1 d . A .
C8 C 0.5904(14) -0.2618(6) 0.0843(14) 0.044(3) Uani 0.613(9) 1 d PD A 1
H8A H 0.5993 -0.2696 0.0129 0.053 Uiso 0.613(9) 1 calc PR A 1
H8B H 0.5156 -0.2669 0.1232 0.053 Uiso 0.613(9) 1 calc PR A 1
C9 C 0.6876(9) -0.3469(8) 0.1090(10) 0.065(3) Uani 0.613(9) 1 d PDU A 1
H9A H 0.6808 -0.3369 0.1796 0.079 Uiso 0.613(9) 1 calc PR A 1
H9B H 0.6829 -0.4153 0.0987 0.079 Uiso 0.613(9) 1 calc PR A 1
C10 C 0.8016(12) -0.3445(13) 0.0437(11) 0.103(4) Uani 0.613(9) 1 d PDU A 1
H10A H 0.7889 -0.2797 0.0100 0.154 Uiso 0.613(9) 1 calc PR A 1
H10B H 0.8389 -0.4037 -0.0058 0.154 Uiso 0.613(9) 1 calc PR A 1
H10C H 0.8512 -0.3484 0.0844 0.154 Uiso 0.613(9) 1 calc PR A 1
C8' C 0.614(2) -0.2715(8) 0.097(3) 0.044(3) Uani 0.387(9) 1 d PD A 2
H8'1 H 0.5764 -0.2809 0.0493 0.053 Uiso 0.387(9) 1 calc PR A 2
H8'2 H 0.5741 -0.2915 0.1621 0.053 Uiso 0.387(9) 1 calc PR A 2
C9' C 0.7375(18) -0.3481(15) 0.0640(15) 0.065(3) Uani 0.387(9) 1 d PD A 2
H9'1 H 0.7798 -0.3305 -0.0011 0.079 Uiso 0.387(9) 1 calc PR A 2
H9'2 H 0.7381 -0.4191 0.0561 0.079 Uiso 0.387(9) 1 calc PR A 2
C10' C 0.797(2) -0.345(2) 0.1399(17) 0.103(4) Uani 0.387(9) 1 d PD A 2
H10D H 0.7390 -0.3222 0.2054 0.154 Uiso 0.387(9) 1 calc PR A 2
H10E H 0.8374 -0.2962 0.1210 0.154 Uiso 0.387(9) 1 calc PR A 2
H10F H 0.8521 -0.4145 0.1421 0.154 Uiso 0.387(9) 1 calc PR A 2
C11 C 0.5491(4) 0.0582(4) 0.2633(3) 0.0343(10) Uani 1 1 d . A .
H11A H 0.5000 0.0443 0.3269 0.041 Uiso 1 1 calc R . .
H11B H 0.5081 0.1292 0.2470 0.041 Uiso 1 1 calc R . .
C12 C 0.6617(4) 0.0526(4) 0.2749(3) 0.0345(10) Uani 1 1 d . . .
C13 C 0.8580(5) -0.0217(4) 0.2383(4) 0.0449(12) Uani 1 1 d . . .
C14 C 0.9644(5) -0.0960(6) 0.1824(6) 0.0700(19) Uani 1 1 d . A .
H14 H 0.9667 -0.1408 0.1325 0.084 Uiso 1 1 calc R . .
C15 C 1.0648(6) -0.1038(6) 0.1997(6) 0.080(2) Uani 1 1 d . . .
H15 H 1.1360 -0.1541 0.1618 0.096 Uiso 1 1 calc R A .
C16 C 1.0626(5) -0.0376(5) 0.2733(5) 0.0638(17) Uani 1 1 d . A .
H16 H 1.1322 -0.0435 0.2852 0.077 Uiso 1 1 calc R . .
C17 C 0.9584(5) 0.0364(5) 0.3289(4) 0.0504(13) Uani 1 1 d . . .
H17 H 0.9572 0.0810 0.3784 0.061 Uiso 1 1 calc R A .
C18 C 0.8547(4) 0.0454(4) 0.3119(4) 0.0417(11) Uani 1 1 d . A .
C19 C 0.6598(4) 0.1225(4) 0.3491(3) 0.0360(10) Uani 1 1 d . A .
C20 C 0.5460(4) 0.1990(4) 0.4115(3) 0.0378(11) Uani 1 1 d . . .
H20A H 0.4999 0.2364 0.3683 0.045 Uiso 1 1 calc R A .
H20B H 0.5023 0.1616 0.4582 0.045 Uiso 1 1 calc R . .
C21 C 0.6075(5) 0.3497(4) 0.4223(4) 0.0428(12) Uani 1 1 d . . .
C22 C 0.6291(5) 0.3958(4) 0.4966(4) 0.0430(11) Uani 1 1 d . A .
C23 C 0.6693(5) 0.4774(4) 0.4774(5) 0.0546(14) Uani 1 1 d . . .
H23 H 0.6814 0.5104 0.5281 0.066 Uiso 1 1 calc R A .
C24 C 0.6908(5) 0.5084(5) 0.3824(5) 0.0613(16) Uani 1 1 d . A .
H24 H 0.7190 0.5636 0.3668 0.074 Uiso 1 1 calc R . .
C25 C 0.6718(6) 0.4600(5) 0.3074(5) 0.0619(16) Uani 1 1 d . . .
H25 H 0.6895 0.4818 0.2418 0.074 Uiso 1 1 calc R A .
C26 C 0.6281(5) 0.3822(5) 0.3277(4) 0.0542(14) Uani 1 1 d . A .
H26 H 0.6126 0.3516 0.2777 0.065 Uiso 1 1 calc R . .
C27 C 0.5615(4) 0.2693(3) 0.5638(4) 0.0337(10) Uani 1 1 d . . .
C28 C 0.6132(5) 0.3653(4) 0.6778(4) 0.0454(12) Uani 1 1 d . . .
H28A H 0.5461 0.3627 0.7329 0.054 Uiso 1 1 calc R A .
H28B H 0.6148 0.4361 0.6806 0.054 Uiso 1 1 calc R . .
C29 C 0.7229(5) 0.2874(5) 0.6919(5) 0.0541(14) Uani 1 1 d . A .
H29A H 0.7194 0.2171 0.6920 0.065 Uiso 1 1 calc R . .
H29B H 0.7271 0.3037 0.7575 0.065 Uiso 1 1 calc R . .
C30 C 0.8320(6) 0.2868(6) 0.6120(6) 0.077(2) Uani 1 1 d . . .
H30A H 0.8334 0.2619 0.5479 0.092 Uiso 1 1 calc R A .
H30B H 0.8998 0.2406 0.6289 0.092 Uiso 1 1 calc R . .
H30C H 0.8331 0.3574 0.6076 0.092 Uiso 1 1 calc R . .
C31 C 0.2786(4) 0.0176(4) 0.4221(3) 0.0358(10) Uani 1 1 d . . .
C32 C 0.1728(5) 0.1110(5) 0.4675(5) 0.0552(14) Uani 1 1 d . . .
H32A H 0.1859 0.1739 0.4414 0.066 Uiso 1 1 calc R . .
H32B H 0.1558 0.1146 0.5397 0.066 Uiso 1 1 calc R . .
H32C H 0.1075 0.1056 0.4510 0.066 Uiso 1 1 calc R . .
O4 O 0.8466(12) 0.6992(10) 0.3086(12) 0.102(5) Uani 0.40 1 d P B 1
O4' O 0.9343(13) 0.6590(10) 0.2650(19) 0.134(8) Uani 0.40 1 d P C 2
O4" O 1.0489(15) 0.6120(12) 0.1756(13) 0.049(4) Uani 0.20 1 d P D 3
O3 O 0.6368(3) -0.1342(3) 0.4092(3) 0.0470(8) Uani 1 1 d . . .
H3A H 0.6222 -0.0870 0.4529 0.070 Uiso 1 1 d R . .
H3B H 0.7090 -0.1675 0.3940 0.070 Uiso 1 1 d R . .
O6 O 0.997(3) 0.291(2) 0.265(2) 0.130(9) Uani 0.25 1 d PU E 1
O6' O 0.977(3) 0.377(3) 0.155(3) 0.140(11) Uani 0.25 1 d PU F 2

loop_
_atom_site_aniso_label
_atom_site_aniso_U_11
_atom_site_aniso_U_22
_atom_site_aniso_U_33
_atom_site_aniso_U_23
_atom_site_aniso_U_13
_atom_site_aniso_U_12
Hg1 0.04177(12) 0.03448(12) 0.02845(12) -0.00237(7) -0.01285(8) -0.01918(8)
P1 0.1136(17) 0.0561(11) 0.1207(19) -0.0358(12) -0.0817(16) 0.0075(11)
F1 0.375(13) 0.090(4) 0.314(11) 0.007(6) -0.300(11) -0.045(6)
F2 0.237(10) 0.086(5) 0.243(10) 0.016(6) 0.078(8) 0.004(5)
F3 0.315(12) 0.062(3) 0.256(11) 0.011(5) -0.147(10) -0.063(5)
F4 0.114(4) 0.122(5) 0.154(6) -0.005(4) -0.036(4) -0.030(4)
F5 0.449(16) 0.083(4) 0.341(13) -0.020(6) -0.334(13) -0.034(7)
F6 0.338(15) 0.203(10) 0.207(10) -0.049(9) -0.043(11) 0.153(11)
O1 0.0373(17) 0.0409(18) 0.0335(17) -0.0031(14) -0.0126(14) -0.0157(15)
O2 0.048(2) 0.049(2) 0.0378(18) -0.0032(15) -0.0205(16) -0.0201(17)
N1 0.053(2) 0.041(2) 0.031(2) -0.0044(17) -0.0193(18) -0.025(2)
N2 0.040(2) 0.035(2) 0.030(2) -0.0018(16) -0.0141(17) -0.0162(18)
N3 0.043(2) 0.046(2) 0.041(2) -0.0056(19) -0.0125(19) -0.020(2)
N4 0.044(2) 0.040(2) 0.034(2) 0.0001(17) -0.0125(18) -0.0201(19)
N5 0.052(2) 0.031(2) 0.028(2) -0.0046(16) -0.0064(18) -0.0152(19)
N6 0.046(2) 0.036(2) 0.035(2) -0.0070(17) -0.0110(18) -0.0203(19)
C1 0.042(3) 0.043(3) 0.033(3) 0.004(2) -0.017(2) -0.019(2)
C2 0.042(3) 0.043(3) 0.030(2) -0.001(2) -0.014(2) -0.021(2)
C3 0.054(3) 0.061(3) 0.033(3) -0.001(2) -0.020(2) -0.026(3)
C4 0.047(3) 0.070(4) 0.032(3) 0.005(3) -0.015(2) -0.024(3)
C5 0.049(3) 0.060(3) 0.045(3) 0.016(3) -0.017(3) -0.022(3)
C6 0.050(3) 0.046(3) 0.045(3) 0.008(2) -0.015(2) -0.024(3)
C7 0.036(2) 0.034(2) 0.029(2) 0.0029(18) -0.0144(19) -0.017(2)
C8 0.079(7) 0.048(4) 0.025(5) -0.001(3) -0.030(5) -0.035(4)
C9 0.077(5) 0.053(4) 0.064(5) 0.000(4) -0.015(4) -0.027(4)
C10 0.107(6) 0.095(5) 0.097(6) 0.008(4) -0.032(4) -0.027(4)
C8' 0.079(7) 0.048(4) 0.025(5) -0.001(3) -0.030(5) -0.035(4)
C9' 0.077(5) 0.053(4) 0.064(5) 0.000(4) -0.015(4) -0.027(4)
C10' 0.107(6) 0.095(5) 0.097(6) 0.008(4) -0.032(4) -0.027(4)
C11 0.036(2) 0.034(2) 0.032(2) -0.0050(19) -0.009(2) -0.012(2)
C12 0.039(3) 0.033(2) 0.032(2) 0.0037(19) -0.009(2) -0.016(2)
C13 0.044(3) 0.054(3) 0.043(3) -0.004(2) -0.009(2) -0.027(3)
C14 0.045(3) 0.077(4) 0.082(5) -0.031(4) -0.012(3) -0.018(3)
C15 0.045(3) 0.087(5) 0.100(6) -0.036(4) -0.011(3) -0.019(3)
C16 0.044(3) 0.077(4) 0.078(4) -0.013(4) -0.020(3) -0.028(3)
C17 0.053(3) 0.063(4) 0.048(3) 0.001(3) -0.021(3) -0.032(3)
C18 0.049(3) 0.045(3) 0.040(3) 0.004(2) -0.014(2) -0.029(2)
C19 0.048(3) 0.040(3) 0.027(2) 0.0041(19) -0.014(2) -0.023(2)
C20 0.048(3) 0.042(3) 0.029(2) -0.008(2) -0.014(2) -0.021(2)
C21 0.054(3) 0.041(3) 0.037(3) -0.003(2) -0.009(2) -0.024(3)
C22 0.051(3) 0.033(3) 0.045(3) -0.005(2) -0.012(2) -0.017(2)
C23 0.066(4) 0.043(3) 0.056(3) -0.003(3) -0.009(3) -0.028(3)
C24 0.062(4) 0.048(3) 0.076(4) 0.016(3) -0.018(3) -0.025(3)
C25 0.076(4) 0.051(3) 0.054(4) 0.012(3) -0.009(3) -0.028(3)
C26 0.067(4) 0.048(3) 0.042(3) 0.003(2) -0.008(3) -0.022(3)
C27 0.036(2) 0.029(2) 0.037(3) -0.0059(19) -0.010(2) -0.012(2)
C28 0.064(3) 0.045(3) 0.036(3) -0.009(2) -0.015(2) -0.030(3)
C29 0.073(4) 0.053(3) 0.058(4) -0.003(3) -0.032(3) -0.036(3)
C30 0.071(4) 0.073(5) 0.094(6) -0.003(4) -0.032(4) -0.028(4)
C31 0.039(2) 0.041(3) 0.029(2) 0.000(2) -0.010(2) -0.017(2)
C32 0.044(3) 0.062(4) 0.057(4) -0.012(3) -0.016(3) -0.015(3)
O4 0.062(8) 0.052(7) 0.149(13) -0.059(8) 0.035(8) -0.023(6)
O4' 0.064(9) 0.047(7) 0.30(3) 0.001(11) -0.060(13) -0.024(7)
O4" 0.044(10) 0.029(9) 0.048(10) 0.001(8) -0.011(8) 0.014(8)
O3 0.051(2) 0.059(2) 0.0411(19) -0.0066(17) -0.0173(16) -0.0288(18)
O6 0.125(10) 0.128(10) 0.135(11) 0.013(5) -0.037(6) -0.048(6)
O6' 0.133(12) 0.147(12) 0.146(12) -0.001(5) -0.045(6) -0.054(6)

loop_
_atom_type_symbol
_atom_type_description
_atom_type_scat_dispersion_real
_atom_type_scat_dispersion_imag
_atom_type_scat_source
C C 0.0033 0.0016 'International Tables Vol C Tables 4.2.6.8 and 6.1.1.4'
H H 0.0000 0.0000 'International Tables Vol C Tables 4.2.6.8 and 6.1.1.4'
N N 0.0061 0.0033 'International Tables Vol C Tables 4.2.6.8 and 6.1.1.4'
O O 0.0106 0.0060 'International Tables Vol C Tables 4.2.6.8 and 6.1.1.4'
P P 0.1023 0.0942 'International Tables Vol C Tables 4.2.6.8 and 6.1.1.4'
F F 0.0171 0.0103 'International Tables Vol C Tables 4.2.6.8 and 6.1.1.4'
Hg Hg -2.3894 9.2266 'International Tables Vol C Tables 4.2.6.8 and 6.1.1.4'

loop_
_geom_angle_atom_site_label_1
_geom_angle_atom_site_label_2
_geom_angle_atom_site_label_3
_geom_angle
_geom_angle_site_symmetry_1
_geom_angle_site_symmetry_3
C27 Hg1 C7 161.44(18) 2_656 .
C27 Hg1 O2 95.22(15) 2_656 .
C7 Hg1 O2 93.37(14) . .
C27 Hg1 O1 95.84(14) 2_656 .
C7 Hg1 O1 102.33(14) . .
O2 Hg1 O1 50.72(9) . .
C27 Hg1 O3 98.43(14) 2_656 .
C7 Hg1 O3 90.05(14) . .
O2 Hg1 O3 124.84(11) . .
O1 Hg1 O3 74.78(10) . .
F5 P1 F1 174.0(8) . .
F5 P1 F6 93.1(8) . .
F1 P1 F6 91.9(8) . .
F5 P1 F2 85.5(8) . .
F1 P1 F2 89.7(7) . .
F6 P1 F2 177.8(9) . .
F5 P1 F3 90.1(5) . .
F1 P1 F3 86.9(5) . .
F6 P1 F3 86.1(7) . .
F2 P1 F3 95.6(6) . .
F5 P1 F4 89.4(5) . .
F1 P1 F4 93.6(4) . .
F6 P1 F4 94.5(8) . .
F2 P1 F4 83.8(4) . .
F3 P1 F4 179.2(6) . .
C31 O1 Hg1 93.1(3) . .
C31 O2 Hg1 94.0(3) . .
C7 N1 C2 110.0(4) . .
C7 N1 C8' 120.7(14) . .
C2 N1 C8' 128.0(14) . .
C7 N1 C8 127.4(9) . .
C2 N1 C8 122.4(8) . .
C8' N1 C8 15.2(12) . .
C7 N2 C1 109.7(4) . .
C7 N2 C11 125.7(4) . .
C1 N2 C11 124.2(4) . .
C12 N3 C13 116.8(4) . .
C19 N4 C18 117.8(4) . .
C27 N5 C21 111.3(4) . .
C27 N5 C20 125.2(4) . .
C21 N5 C20 123.0(4) . .
C27 N6 C22 111.0(4) . .
C27 N6 C28 124.9(4) . .
C22 N6 C28 124.0(4) . .
C2 C1 C6 122.1(5) . .
C2 C1 N2 106.8(4) . .
C6 C1 N2 131.0(5) . .
C3 C2 C1 121.8(5) . .
C3 C2 N1 131.7(4) . .
C1 C2 N1 106.5(4) . .
C4 C3 C2 116.6(5) . .
C4 C3 H3 121.7 . .
C2 C3 H3 121.7 . .
C3 C4 C5 121.9(5) . .
C3 C4 H4 119.1 . .
C5 C4 H4 119.1 . .
C4 C5 C6 122.3(5) . .
C4 C5 H5 118.8 . .
C6 C5 H5 118.8 . .
C1 C6 C5 115.3(5) . .
C1 C6 H6 122.4 . .
C5 C6 H6 122.4 . .
N2 C7 N1 107.0(4) . .
N2 C7 Hg1 128.1(3) . .
N1 C7 Hg1 124.7(3) . .
N1 C8 C9 109.1(8) . .
N1 C8 H8A 109.9 . .
C9 C8 H8A 109.9 . .
N1 C8 H8B 109.9 . .
C9 C8 H8B 109.9 . .
H8A C8 H8B 108.3 . .
C10 C9 C8 109.7(13) . .
C10 C9 H9A 109.7 . .
C8 C9 H9A 109.7 . .
C10 C9 H9B 109.7 . .
C8 C9 H9B 109.7 . .
H9A C9 H9B 108.2 . .
N1 C8' C9' 119.0(16) . .
N1 C8' H8'1 107.6 . .
C9' C8' H8'1 107.6 . .
N1 C8' H8'2 107.6 . .
C9' C8' H8'2 107.6 . .
H8'1 C8' H8'2 107.0 . .
C8' C9' C10' 110.2(18) . .
C8' C9' H9'1 109.6 . .
C10' C9' H9'1 109.6 . .
C8' C9' H9'2 109.6 . .
C10' C9' H9'2 109.6 . .
H9'1 C9' H9'2 108.1 . .
C9' C10' H10D 109.5 . .
C9' C10' H10E 109.5 . .
H10D C10' H10E 109.5 . .
C9' C10' H10F 109.5 . .
H10D C10' H10F 109.5 . .
H10E C10' H10F 109.5 . .
N2 C11 C12 111.6(4) . .
N2 C11 H11A 109.3 . .
C12 C11 H11A 109.3 . .
N2 C11 H11B 109.3 . .
C12 C11 H11B 109.3 . .
H11A C11 H11B 108.0 . .
N3 C12 C19 121.7(4) . .
N3 C12 C11 119.4(4) . .
C19 C12 C11 118.8(4) . .
N3 C13 C18 120.8(5) . .
N3 C13 C14 119.3(5) . .
C18 C13 C14 119.8(5) . .
C15 C14 C13 120.4(6) . .
C15 C14 H14 119.8 . .
C13 C14 H14 119.8 . .
C14 C15 C16 120.3(6) . .
C14 C15 H15 119.8 . .
C16 C15 H15 119.8 . .
C17 C16 C15 120.0(5) . .
C17 C16 H16 120.0 . .
C15 C16 H16 120.0 . .
C16 C17 C18 120.3(5) . .
C16 C17 H17 119.8 . .
C18 C17 H17 119.8 . .
N4 C18 C17 120.1(5) . .
N4 C18 C13 120.8(4) . .
C17 C18 C13 119.1(5) . .
N4 C19 C12 121.9(4) . .
N4 C19 C20 118.7(4) . .
C12 C19 C20 119.3(4) . .
N5 C20 C19 109.7(4) . .
N5 C20 H20A 109.7 . .
C19 C20 H20A 109.7 . .
N5 C20 H20B 109.7 . .
C19 C20 H20B 109.7 . .
H20A C20 H20B 108.2 . .
C26 C21 N5 133.0(5) . .
C26 C21 C22 121.0(5) . .
N5 C21 C22 106.0(4) . .
C23 C22 N6 133.1(5) . .
C23 C22 C21 121.1(5) . .
N6 C22 C21 105.7(4) . .
C24 C23 C22 117.3(5) . .
C24 C23 H23 121.4 . .
C22 C23 H23 121.4 . .
C23 C24 C25 121.3(5) . .
C23 C24 H24 119.4 . .
C25 C24 H24 119.4 . .
C26 C25 C24 121.1(6) . .
C26 C25 H25 119.5 . .
C24 C25 H25 119.5 . .
C25 C26 C21 118.1(6) . .
C25 C26 H26 120.9 . .
C21 C26 H26 120.9 . .
N5 C27 N6 106.0(4) . .
N5 C27 Hg1 128.6(3) . 2_656
N6 C27 Hg1 125.4(3) . 2_656
N6 C28 C29 112.1(4) . .
N6 C28 H28A 109.2 . .
C29 C28 H28A 109.2 . .
N6 C28 H28B 109.2 . .
C29 C28 H28B 109.2 . .
H28A C28 H28B 107.9 . .
C28 C29 C30 113.5(5) . .
C28 C29 H29A 108.9 . .
C30 C29 H29A 108.9 . .
C28 C29 H29B 108.9 . .
C30 C29 H29B 108.9 . .
H29A C29 H29B 107.7 . .
C29 C30 H30A 109.5 . .
C29 C30 H30B 109.5 . .
H30A C30 H30B 109.5 . .
C29 C30 H30C 109.5 . .
H30A C30 H30C 109.5 . .
H30B C30 H30C 109.5 . .
O2 C31 O1 122.1(4) . .
O2 C31 C32 119.1(4) . .
O1 C31 C32 118.7(4) . .
C31 C32 H32A 109.5 . .
C31 C32 H32B 109.5 . .
H32A C32 H32B 109.5 . .
C31 C32 H32C 109.5 . .
H32A C32 H32C 109.5 . .
H32B C32 H32C 109.5 . .
Hg1 O3 H3A 127.4 . .
Hg1 O3 H3B 127.4 . .
H3A O3 H3B 105.1 . .

loop_
_geom_bond_atom_site_label_1
_geom_bond_atom_site_label_2
_geom_bond_distance
_geom_bond_site_symmetry_2
Hg1 C27 2.085(5) 2_656
Hg1 C7 2.091(4) .
Hg1 O2 2.603(3) .
Hg1 O1 2.608(3) .
Hg1 O3 2.679(3) .
P1 F5 1.447(6) .
P1 F1 1.465(6) .
P1 F6 1.518(11) .
P1 F2 1.536(9) .
P1 F3 1.557(8) .
P1 F4 1.607(7) .
O1 C31 1.289(5) .
O2 C31 1.262(5) .
N1 C7 1.373(6) .
N1 C2 1.397(6) .
N1 C8' 1.463(9) .
N1 C8 1.467(8) .
N2 C7 1.358(6) .
N2 C1 1.409(6) .
N2 C11 1.449(6) .
N3 C12 1.301(6) .
N3 C13 1.390(6) .
N4 C19 1.296(6) .
N4 C18 1.363(7) .
N5 C27 1.355(6) .
N5 C21 1.396(7) .
N5 C20 1.465(6) .
N6 C27 1.361(6) .
N6 C22 1.401(7) .
N6 C28 1.480(6) .
C1 C2 1.391(7) .
C1 C6 1.393(7) .
C2 C3 1.389(7) .
C3 C4 1.382(8) .
C3 H3 0.9500 .
C4 C5 1.384(8) .
C4 H4 0.9500 .
C5 C6 1.406(8) .
C5 H5 0.9500 .
C6 H6 0.9500 .
C8 C9 1.511(9) .
C8 H8A 0.9900 .
C8 H8B 0.9900 .
C9 C10 1.505(9) .
C9 H9A 0.9900 .
C9 H9B 0.9900 .
C10 H10A 0.9800 .
C10 H10B 0.9800 .
C10 H10C 0.9800 .
C8' C9' 1.517(10) .
C8' H8'1 0.9900 .
C8' H8'2 0.9900 .
C9' C10' 1.518(10) .
C9' H9'1 0.9900 .
C9' H9'2 0.9900 .
C10' H10D 0.9800 .
C10' H10E 0.9800 .
C10' H10F 0.9800 .
C11 C12 1.505(6) .
C11 H11A 0.9900 .
C11 H11B 0.9900 .
C12 C19 1.452(6) .
C13 C18 1.411(7) .
C13 C14 1.411(8) .
C14 C15 1.374(9) .
C14 H14 0.9500 .
C15 C16 1.408(9) .
C15 H15 0.9500 .
C16 C17 1.393(9) .
C16 H16 0.9500 .
C17 C18 1.409(7) .
C17 H17 0.9500 .
C19 C20 1.505(7) .
C20 H20A 0.9900 .
C20 H20B 0.9900 .
C21 C26 1.372(8) .
C21 C22 1.405(7) .
C22 C23 1.391(7) .
C23 C24 1.371(9) .
C23 H23 0.9500 .
C24 C25 1.411(9) .
C24 H24 0.9500 .
C25 C26 1.370(8) .
C25 H25 0.9500 .
C26 H26 0.9500 .
C27 Hg1 2.085(5) 2_656
C28 C29 1.518(8) .
C28 H28A 0.9900 .
C28 H28B 0.9900 .
C29 C30 1.523(10) .
C29 H29A 0.9900 .
C29 H29B 0.9900 .
C30 H30A 0.9800 .
C30 H30B 0.9800 .
C30 H30C 0.9800 .
C31 C32 1.498(7) .
C32 H32A 0.9800 .
C32 H32B 0.9800 .
C32 H32C 0.9800 .
O3 H3A 0.8500 .
O3 H3B 0.8500 .

loop_
_geom_torsion_atom_site_label_1
_geom_torsion_atom_site_label_2
_geom_torsion_atom_site_label_3
_geom_torsion_atom_site_label_4
_geom_torsion
_geom_torsion_site_symmetry_1
_geom_torsion_site_symmetry_4
C27 Hg1 O1 C31 -90.7(3) 2_656 .
C7 Hg1 O1 C31 85.5(3) . .
O2 Hg1 O1 C31 1.3(2) . .
O3 Hg1 O1 C31 172.1(3) . .
C27 Hg1 O2 C31 92.0(3) 2_656 .
C7 Hg1 O2 C31 -104.5(3) . .
O1 Hg1 O2 C31 -1.3(2) . .
O3 Hg1 O2 C31 -12.1(3) . .
C7 N2 C1 C2 1.3(5) . .
C11 N2 C1 C2 174.1(4) . .
C7 N2 C1 C6 178.2(5) . .
C11 N2 C1 C6 -8.9(8) . .
C6 C1 C2 C3 1.1(8) . .
N2 C1 C2 C3 178.4(4) . .
C6 C1 C2 N1 -178.4(5) . .
N2 C1 C2 N1 -1.2(5) . .
C7 N1 C2 C3 -178.8(5) . .
C8' N1 C2 C3 14.3(13) . .
C8 N1 C2 C3 -3.0(10) . .
C7 N1 C2 C1 0.7(5) . .
C8' N1 C2 C1 -166.3(11) . .
C8 N1 C2 C1 176.4(7) . .
C1 C2 C3 C4 -0.8(7) . .
N1 C2 C3 C4 178.6(5) . .
C2 C3 C4 C5 -0.4(8) . .
C3 C4 C5 C6 1.4(8) . .
C2 C1 C6 C5 -0.1(8) . .
N2 C1 C6 C5 -176.7(5) . .
C4 C5 C6 C1 -1.1(8) . .
C1 N2 C7 N1 -0.9(5) . .
C11 N2 C7 N1 -173.6(4) . .
C1 N2 C7 Hg1 -175.4(3) . .
C11 N2 C7 Hg1 11.8(6) . .
C2 N1 C7 N2 0.1(5) . .
C8' N1 C7 N2 168.2(10) . .
C8 N1 C7 N2 -175.4(7) . .
C2 N1 C7 Hg1 174.9(3) . .
C8' N1 C7 Hg1 -17.0(11) . .
C8 N1 C7 Hg1 -0.6(8) . .
C27 Hg1 C7 N2 -174.4(4) 2_656 .
O2 Hg1 C7 N2 68.1(4) . .
O1 Hg1 C7 N2 17.7(4) . .
O3 Hg1 C7 N2 -56.8(4) . .
C27 Hg1 C7 N1 11.9(8) 2_656 .
O2 Hg1 C7 N1 -105.5(4) . .
O1 Hg1 C7 N1 -156.0(4) . .
O3 Hg1 C7 N1 129.5(4) . .
C7 N1 C8 C9 -75.8(16) . .
C2 N1 C8 C9 109.3(12) . .
C8' N1 C8 C9 -7(7) . .
N1 C8 C9 C10 -64.1(18) . .
C7 N1 C8' C9' -104(2) . .
C2 N1 C8' C9' 62(3) . .
C8 N1 C8' C9' 136(10) . .
N1 C8' C9' C10' 63(3) . .
C7 N2 C11 C12 98.3(5) . .
C1 N2 C11 C12 -73.4(5) . .
C13 N3 C12 C19 0.7(7) . .
C13 N3 C12 C11 -176.9(4) . .
N2 C11 C12 N3 -2.6(6) . .
N2 C11 C12 C19 179.7(4) . .
C12 N3 C13 C18 0.5(7) . .
C12 N3 C13 C14 179.5(6) . .
N3 C13 C14 C15 -178.6(7) . .
C18 C13 C14 C15 0.4(11) . .
C13 C14 C15 C16 -0.1(13) . .
C14 C15 C16 C17 -0.2(12) . .
C15 C16 C17 C18 0.1(10) . .
C19 N4 C18 C17 -178.4(5) . .
C19 N4 C18 C13 2.3(7) . .
C16 C17 C18 N4 -179.2(5) . .
C16 C17 C18 C13 0.2(8) . .
N3 C13 C18 N4 -2.0(8) . .
C14 C13 C18 N4 178.9(6) . .
N3 C13 C18 C17 178.6(5) . .
C14 C13 C18 C17 -0.4(8) . .
C18 N4 C19 C12 -1.1(7) . .
C18 N4 C19 C20 176.7(4) . .
N3 C12 C19 N4 -0.5(7) . .
C11 C12 C19 N4 177.2(4) . .
N3 C12 C19 C20 -178.2(4) . .
C11 C12 C19 C20 -0.6(6) . .
C27 N5 C20 C19 -100.0(5) . .
C21 N5 C20 C19 70.6(6) . .
N4 C19 C20 N5 12.8(6) . .
C12 C19 C20 N5 -169.4(4) . .
C27 N5 C21 C26 179.4(6) . .
C20 N5 C21 C26 7.6(10) . .
C27 N5 C21 C22 -0.6(6) . .
C20 N5 C21 C22 -172.4(4) . .
C27 N6 C22 C23 178.8(6) . .
C28 N6 C22 C23 -4.6(9) . .
C27 N6 C22 C21 0.5(6) . .
C28 N6 C22 C21 177.1(5) . .
C26 C21 C22 C23 1.6(9) . .
N5 C21 C22 C23 -178.4(5) . .
C26 C21 C22 N6 -179.9(5) . .
N5 C21 C22 N6 0.0(6) . .
N6 C22 C23 C24 179.8(6) . .
C21 C22 C23 C24 -2.2(9) . .
C22 C23 C24 C25 0.6(9) . .
C23 C24 C25 C26 1.8(10) . .
C24 C25 C26 C21 -2.5(10) . .
N5 C21 C26 C25 -179.1(6) . .
C22 C21 C26 C25 0.8(9) . .
C21 N5 C27 N6 0.9(6) . .
C20 N5 C27 N6 172.5(4) . .
C21 N5 C27 Hg1 -177.8(4) . 2_656
C20 N5 C27 Hg1 -6.2(7) . 2_656
C22 N6 C27 N5 -0.9(5) . .
C28 N6 C27 N5 -177.5(4) . .
C22 N6 C27 Hg1 177.9(3) . 2_656
C28 N6 C27 Hg1 1.3(7) . 2_656
C27 N6 C28 C29 78.3(6) . .
C22 N6 C28 C29 -97.9(6) . .
N6 C28 C29 C30 60.1(6) . .
Hg1 O2 C31 O1 2.4(5) . .
Hg1 O2 C31 C32 -179.4(4) . .
Hg1 O1 C31 O2 -2.4(5) . .
Hg1 O1 C31 C32 179.4(4) . .

loop_
_platon_squeeze_void_nr
_platon_squeeze_void_average_x
_platon_squeeze_void_average_y
_platon_squeeze_void_average_z
_platon_squeeze_void_volume
_platon_squeeze_void_count_electrons
1 -0.037 0.037 0.000 334.3 65.5
2 0.000 0.500 0.500 107.4 18.6
